data_2019568
loop_
_publ_author_name
'Dennehy, Mariana'
'Ferullo, Ricardo M.'
'Freire, Eleonora'
'Baggio, Ricardo'

_publ_section_title
;
 An ethanol-solvated centrosymmetric dimer of bismuth(III) and
 thiosaccharinate resulting from `semicoordination' contacts
;
_journal_coeditor_code SK3545
_journal_issue 6
_journal_name_full 'Acta Crystallographica Section C'
_journal_page_first 627
_journal_page_last 631
_journal_paper_doi 10.1107/S2053229614010869
_journal_volume 70
_journal_year 2014
_chemical_formula_iupac '[Bi (C7 H4 N O2 S2)3 (C2 H6 O)]2 , 0.5C2 H6 O'
_chemical_formula_moiety '2(C23 H18 Bi N3 O6 S6), 0.5(C2 H6 O)'
_chemical_formula_sum 'C47 H39 Bi2 N6 O14.5 S12'
_chemical_formula_weight 1722.52
_chemical_name_systematic
;
Bis[tris(1,2-benzoisothiazol-3-thionato-1,1-dioxide-
\k<i>N</i>,\k<i>S</i>)(ethanol)bismuth(III)] ethanol hemisolvate
;
_space_group_IT_number 2
_symmetry_cell_setting triclinic
_symmetry_space_group_name_Hall '-P 1'
_symmetry_space_group_name_H-M 'P -1'
_atom_sites_solution_hydrogens geom
_atom_sites_solution_primary direct
_atom_sites_solution_secondary difmap
_audit_creation_method SHELXL97
_cell_angle_alpha 70.779(8)
_cell_angle_beta 80.031(6)
_cell_angle_gamma 79.353(8)
_cell_formula_units_Z 1
_cell_length_a 8.1979(6)
_cell_length_b 14.0424(16)
_cell_length_c 14.1697(10)
_cell_measurement_reflns_used 4557
_cell_measurement_temperature 295(2)
_cell_measurement_theta_max 26.5260
_cell_measurement_theta_min 3.8850
_cell_volume 1502.6(2)
_computing_cell_refinement 'CrysAlisPro (Oxford Diffraction, 2009)'
_computing_data_collection 'CrysAlisPro (Oxford Diffraction, 2009)'
_computing_data_reduction 'CrysAlisPro (Oxford Diffraction, 2009)'
_computing_molecular_graphics 'SHELXTL (Sheldrick, 2008)'
_computing_publication_material
;
SHELXL97 (Sheldrick, 2008) and PLATON (Spek, 2003)
;
_computing_structure_refinement 'SHELXL97 (Sheldrick, 2008)'
_computing_structure_solution 'SHELXS97 (Sheldrick, 2008)'
_diffrn_ambient_temperature 295(2)
_diffrn_measured_fraction_theta_full 0.997
_diffrn_measured_fraction_theta_max 0.869
_diffrn_measurement_device_type 'Oxford Gemini S Ultra CCD area-detector'
_diffrn_measurement_method '\w scans, thick slices'
_diffrn_radiation_monochromator graphite
_diffrn_radiation_source 'fine-focus sealed tube'
_diffrn_radiation_type MoK\a
_diffrn_radiation_wavelength 0.71073
_diffrn_reflns_av_R_equivalents 0.1019
_diffrn_reflns_av_sigmaI/netI 0.1431
_diffrn_reflns_limit_h_max 11
_diffrn_reflns_limit_h_min -10
_diffrn_reflns_limit_k_max 18
_diffrn_reflns_limit_k_min -17
_diffrn_reflns_limit_l_max 18
_diffrn_reflns_limit_l_min -18
_diffrn_reflns_number 19073
_diffrn_reflns_theta_full 26.00
_diffrn_reflns_theta_max 29.26
_diffrn_reflns_theta_min 3.63
_exptl_absorpt_coefficient_mu 6.331
_exptl_absorpt_correction_T_max 0.74
_exptl_absorpt_correction_T_min 0.68
_exptl_absorpt_correction_type multi-scan
_exptl_absorpt_process_details '(CrysAlisPro; Oxford Diffraction, 2009)'
_exptl_crystal_colour light_yellow
_exptl_crystal_density_diffrn 1.904
_exptl_crystal_density_method 'not measured'
_exptl_crystal_description plate
_exptl_crystal_F_000 837
_exptl_crystal_size_max 0.18
_exptl_crystal_size_mid 0.05
_exptl_crystal_size_min 0.05
_refine_diff_density_max 2.752
_refine_diff_density_min -1.384
_refine_ls_extinction_method none
_refine_ls_goodness_of_fit_ref 1.229
_refine_ls_hydrogen_treatment constr
_refine_ls_matrix_type full
_refine_ls_number_parameters 371
_refine_ls_number_reflns 7115
_refine_ls_number_restraints 3
_refine_ls_restrained_S_all 1.229
_refine_ls_R_factor_all 0.0951
_refine_ls_R_factor_gt 0.0679
_refine_ls_shift/su_max 0.001
_refine_ls_shift/su_mean 0.000
_refine_ls_structure_factor_coef Fsqd
_refine_ls_weighting_details 'calc w = 1/[\s^2^(Fo^2^)+(0.0920P)^2^] where P=(Fo^2^+2Fc^2^)/3'
_refine_ls_weighting_scheme calc
_refine_ls_wR_factor_gt 0.1741
_refine_ls_wR_factor_ref 0.1888
_reflns_number_gt 5631
_reflns_number_total 7115
_reflns_threshold_expression I>2\s(I)
_cod_data_source_file sk3545sup1.cf
_cod_data_source_block I
_cod_depositor_comments 'Adding full bibliography for 2019568.cif.'
_cod_original_formula_sum 'C47 H39 Bi2 N6 O14.50 S12'
_cod_database_code 2019568
_cod_database_fobs_code 2019568

loop_
_symmetry_equiv_pos_as_xyz
'x, y, z'
'-x, -y, -z'

loop_
_atom_site_type_symbol
_atom_site_label
_atom_site_fract_x
_atom_site_fract_y
_atom_site_fract_z
_atom_site_U_iso_or_equiv
_atom_site_adp_type
_atom_site_calc_flag
_atom_site_refinement_flags
_atom_site_occupancy
_atom_site_symmetry_multiplicity
_atom_site_disorder_assembly
_atom_site_disorder_group
Bi Bi1 0.63193(4) 0.87818(3) 0.61397(3) 0.03910(16) Uani d . 1 1 . .
S S11 0.4875(4) 0.6604(2) 0.5100(2) 0.0485(7) Uani d . 1 1 . .
S S21 0.6864(3) 0.92945(19) 0.41108(18) 0.0401(6) Uani d . 1 1 . .
N N11 0.5693(11) 0.7601(6) 0.5150(6) 0.042(2) Uani d . 1 1 . .
O O11 0.3189(11) 0.6666(7) 0.5546(6) 0.069(3) Uani d . 1 1 . .
O O21 0.6010(11) 0.5696(6) 0.5464(7) 0.067(3) Uani d . 1 1 . .
C C11 0.5035(13) 0.6995(8) 0.3757(8) 0.045(2) Uani d . 1 1 . .
C C21 0.4659(15) 0.6529(9) 0.3130(9) 0.051(3) Uani d . 1 1 . .
H H21 0.4244 0.5909 0.3374 0.062 Uiso calc R 1 1 . .
C C31 0.4931(16) 0.7031(9) 0.2118(9) 0.057(3) Uani d . 1 1 . .
H H31 0.4679 0.6742 0.1666 0.068 Uiso calc R 1 1 . .
C C41 0.5544(14) 0.7917(10) 0.1756(8) 0.055(3) Uani d . 1 1 . .
H H41 0.5679 0.8235 0.1064 0.066 Uiso calc R 1 1 . .
C C51 0.5986(12) 0.8379(9) 0.2394(7) 0.046(3) Uani d . 1 1 . .
H H51 0.6425 0.8991 0.2138 0.055 Uiso calc R 1 1 . .
C C61 0.5752(11) 0.7898(8) 0.3406(7) 0.040(2) Uani d . 1 1 . .
C C71 0.6038(12) 0.8199(7) 0.4256(8) 0.039(2) Uani d . 1 1 . .
S S12 0.7069(4) 0.9237(2) 0.88089(19) 0.0491(7) Uani d . 1 1 . .
S S22 0.8000(3) 1.0394(2) 0.57304(17) 0.0424(6) Uani d . 1 1 . .
N N12 0.7115(11) 0.9325(6) 0.7581(6) 0.044(2) Uani d . 1 1 . .
O O12 0.5364(10) 0.9355(7) 0.9248(6) 0.059(2) Uani d . 1 1 . .
O O22 0.8138(12) 0.8356(7) 0.9293(7) 0.075(3) Uani d . 1 1 . .
C C12 0.8041(14) 1.0351(9) 0.8546(8) 0.049(3) Uani d . 1 1 . .
C C22 0.8409(16) 1.0759(12) 0.9222(9) 0.064(4) Uani d . 1 1 . .
H H22 0.8140 1.0491 0.9915 0.077 Uiso calc R 1 1 . .
C C32 0.9197(17) 1.1585(13) 0.8795(11) 0.072(4) Uani d . 1 1 . .
H H32 0.9513 1.1874 0.9227 0.086 Uiso calc R 1 1 . .
C C42 0.9576(16) 1.2038(11) 0.7787(11) 0.066(3) Uani d . 1 1 . .
H H42 1.0121 1.2612 0.7549 0.079 Uiso calc R 1 1 . .
C C52 0.9115(14) 1.1607(10) 0.7115(9) 0.054(3) Uani d . 1 1 . .
H H52 0.9318 1.1899 0.6422 0.065 Uiso calc R 1 1 . .
C C62 0.8357(12) 1.0743(8) 0.7522(8) 0.041(2) Uani d . 1 1 . .
C C72 0.7828(12) 1.0133(8) 0.7000(7) 0.038(2) Uani d . 1 1 . .
S S13 0.6004(4) 0.5960(3) 0.8533(3) 0.0616(9) Uani d . 1 1 . .
S S23 0.9197(3) 0.7609(2) 0.6282(2) 0.0461(6) Uani d . 1 1 . .
N N13 0.6621(10) 0.6911(7) 0.7545(7) 0.049(2) Uani d . 1 1 . .
O O13 0.4965(13) 0.5430(8) 0.8236(9) 0.095(4) Uani d . 1 1 . .
O O23 0.5379(11) 0.6350(9) 0.9363(8) 0.090(4) Uani d . 1 1 . .
C C13 0.7984(14) 0.5292(9) 0.8662(9) 0.058(3) Uani d . 1 1 . .
C C23 0.8483(15) 0.4371(9) 0.9410(10) 0.060(3) Uani d . 1 1 . .
H H23 0.7726 0.4016 0.9911 0.071 Uiso calc R 1 1 . .
C C33 1.0180(16) 0.4043(9) 0.9335(10) 0.063(4) Uani d . 1 1 . .
H H33 1.0588 0.3448 0.9807 0.075 Uiso calc R 1 1 . .
C C43 1.1277(15) 0.4561(10) 0.8594(11) 0.066(4) Uani d . 1 1 . .
H H43 1.2395 0.4276 0.8550 0.079 Uiso calc R 1 1 . .
C C53 1.0810(14) 0.5482(9) 0.7911(9) 0.054(3) Uani d . 1 1 . .
H H53 1.1587 0.5871 0.7465 0.065 Uiso calc R 1 1 . .
C C63 0.9118(14) 0.5793(8) 0.7926(8) 0.046(2) Uani d . 1 1 . .
C C73 0.8212(13) 0.6748(8) 0.7310(8) 0.043(2) Uani d . 1 1 . .
O O14 0.2919(11) 0.8258(8) 0.6748(7) 0.073(3) Uani d D 1 1 . .
H H14 0.2913 0.7759 0.6520 0.109 Uiso d R 1 1 . .
C C14 0.1947(19) 0.8115(14) 0.7679(11) 0.080(4) Uani d D 1 1 . .
H H14A 0.0803 0.8413 0.7569 0.096 Uiso d R 1 1 . .
H H14B 0.1948 0.7392 0.8020 0.096 Uiso d R 1 1 . .
C C24 0.250(2) 0.8557(14) 0.8320(11) 0.086(5) Uani d D 1 1 . .
H H24A 0.3704 0.8455 0.8256 0.129 Uiso d R 1 1 . .
H H24B 0.2071 0.8240 0.9006 0.129 Uiso d R 1 1 . .
H H24C 0.2107 0.9273 0.8132 0.129 Uiso d R 1 1 . .
O O15 1.009(5) 0.445(3) 0.552(3) 0.073(3) Uani d PD 0.25 1 A -1
H H15 1.1043 0.4238 0.5257 0.109 Uiso d PR 0.25 1 A -1
C C15 1.016(7) 0.536(3) 0.566(3) 0.080(4) Uani d PD 0.25 1 A -1
H H15A 1.1190 0.5366 0.5883 0.096 Uiso d PR 0.25 1 A -1
H H15B 0.9261 0.5482 0.6155 0.096 Uiso d PR 0.25 1 A -1
C C25 1.011(9) 0.618(3) 0.472(4) 0.086(5) Uani d PD 0.25 1 A -1
H H25A 1.0124 0.6828 0.4813 0.129 Uiso d PR 0.25 1 A -1
H H25B 1.1013 0.6064 0.4227 0.129 Uiso d PR 0.25 1 A -1
H H25C 0.9066 0.6181 0.4502 0.129 Uiso d PR 0.25 1 A -1

loop_
_atom_site_aniso_label
_atom_site_aniso_U_11
_atom_site_aniso_U_22
_atom_site_aniso_U_33
_atom_site_aniso_U_12
_atom_site_aniso_U_13
_atom_site_aniso_U_23
Bi1 0.0345(2) 0.0432(2) 0.0314(2) -0.00218(15) 0.00001(13) -0.00424(15)
S11 0.0521(16) 0.0426(14) 0.0391(13) -0.0114(12) -0.0005(11) 0.0032(11)
S21 0.0401(13) 0.0415(13) 0.0328(12) -0.0099(10) 0.0030(9) -0.0048(10)
N11 0.049(5) 0.041(5) 0.025(4) -0.011(4) 0.007(3) 0.001(3)
O11 0.062(5) 0.085(6) 0.050(5) -0.026(5) 0.014(4) -0.009(5)
O21 0.072(6) 0.042(4) 0.061(5) 0.000(4) -0.003(4) 0.011(4)
C11 0.043(6) 0.043(6) 0.038(5) -0.004(4) -0.006(4) 0.001(4)
C21 0.054(7) 0.039(6) 0.058(7) -0.005(5) -0.015(5) -0.007(5)
C31 0.074(8) 0.060(7) 0.048(6) -0.009(6) -0.004(5) -0.034(6)
C41 0.042(6) 0.080(9) 0.033(5) -0.006(6) 0.003(4) -0.010(5)
C51 0.031(5) 0.057(6) 0.033(5) 0.004(4) 0.003(4) -0.001(5)
C61 0.026(5) 0.050(6) 0.030(5) -0.005(4) -0.001(3) 0.005(4)
C71 0.033(5) 0.032(5) 0.043(5) 0.002(4) -0.003(4) -0.004(4)
S12 0.0577(17) 0.0513(16) 0.0298(12) -0.0062(12) -0.0047(11) -0.0021(11)
S22 0.0474(15) 0.0490(14) 0.0277(11) -0.0116(11) 0.0024(9) -0.0088(10)
N12 0.055(5) 0.037(5) 0.034(4) -0.006(4) -0.004(4) -0.005(4)
O12 0.049(5) 0.081(6) 0.042(4) -0.025(4) 0.016(3) -0.014(4)
O22 0.078(6) 0.072(6) 0.059(5) 0.003(5) -0.031(5) 0.004(5)
C12 0.051(6) 0.065(7) 0.035(5) -0.015(5) -0.011(4) -0.015(5)
C22 0.056(8) 0.093(10) 0.038(6) -0.021(7) 0.001(5) -0.010(6)
C32 0.052(8) 0.101(11) 0.071(9) -0.012(8) -0.027(6) -0.027(8)
C42 0.059(8) 0.071(9) 0.071(9) -0.024(6) -0.006(6) -0.017(7)
C52 0.047(7) 0.065(8) 0.051(6) -0.010(5) -0.006(5) -0.017(6)
C62 0.033(5) 0.042(5) 0.046(6) 0.000(4) 0.007(4) -0.019(5)
C72 0.040(5) 0.040(5) 0.030(5) 0.001(4) -0.007(4) -0.011(4)
S13 0.0325(14) 0.0606(18) 0.0632(19) -0.0031(13) 0.0008(12) 0.0139(15)
S23 0.0346(13) 0.0455(14) 0.0448(14) -0.0035(11) 0.0042(10) -0.0018(11)
N13 0.025(4) 0.046(5) 0.055(5) 0.003(4) -0.003(4) 0.005(4)
O13 0.072(7) 0.090(7) 0.104(8) -0.038(6) -0.018(6) 0.016(6)
O23 0.049(5) 0.101(8) 0.073(6) 0.015(5) 0.017(4) 0.009(6)
C13 0.045(6) 0.046(6) 0.060(7) -0.010(5) 0.001(5) 0.012(5)
C23 0.053(7) 0.042(6) 0.064(8) 0.004(5) -0.009(6) 0.005(6)
C33 0.054(7) 0.047(7) 0.070(8) 0.001(5) -0.019(6) 0.007(6)
C43 0.040(7) 0.066(8) 0.078(9) 0.012(6) -0.009(6) -0.011(7)
C53 0.036(6) 0.047(6) 0.064(7) 0.006(5) -0.003(5) -0.006(5)
C63 0.049(6) 0.035(5) 0.052(6) 0.009(4) -0.005(5) -0.020(5)
C73 0.037(6) 0.039(5) 0.049(6) -0.013(4) -0.005(4) -0.004(5)
O14 0.059(6) 0.084(6) 0.079(6) -0.020(5) 0.006(4) -0.032(5)
C14 0.070(9) 0.126(13) 0.063(8) -0.048(9) 0.001(6) -0.040(9)
C24 0.093(11) 0.102(12) 0.057(8) -0.009(9) 0.005(7) -0.026(8)
O15 0.059(6) 0.084(6) 0.079(6) -0.020(5) 0.006(4) -0.032(5)
C15 0.070(9) 0.126(13) 0.063(8) -0.048(9) 0.001(6) -0.040(9)
C25 0.093(11) 0.102(12) 0.057(8) -0.009(9) 0.005(7) -0.026(8)

loop_
_atom_type_symbol
_atom_type_description
_atom_type_scat_dispersion_real
_atom_type_scat_dispersion_imag
_atom_type_scat_source
C C 0.0033 0.0016 'International Tables Vol C Tables 4.2.6.8 and 6.1.1.4'
H H 0.0000 0.0000 'International Tables Vol C Tables 4.2.6.8 and 6.1.1.4'
N N 0.0061 0.0033 'International Tables Vol C Tables 4.2.6.8 and 6.1.1.4'
O O 0.0106 0.0060 'International Tables Vol C Tables 4.2.6.8 and 6.1.1.4'
S S 0.1246 0.1234 'International Tables Vol C Tables 4.2.6.8 and 6.1.1.4'
Bi Bi -4.1077 10.2566 'International Tables Vol C Tables 4.2.6.8 and 6.1.1.4'

loop_
_geom_angle_atom_site_label_1
_geom_angle_atom_site_label_2
_geom_angle_atom_site_label_3
_geom_angle
S23 Bi1 N12 84.7(2)
S23 Bi1 N11 83.9(2)
N12 Bi1 N11 160.0(3)
S23 Bi1 S21 90.68(8)
N12 Bi1 S21 138.42(19)
N11 Bi1 S21 58.18(16)
S23 Bi1 S22 88.00(9)
N12 Bi1 S22 58.57(19)
N11 Bi1 S22 137.17(16)
S21 Bi1 S22 80.01(8)
S23 Bi1 N13 59.04(18)
N12 Bi1 N13 82.0(3)
N11 Bi1 N13 78.0(3)
S21 Bi1 N13 129.7(2)
S22 Bi1 N13 131.4(2)
O11 S11 O21 119.6(5)
O11 S11 N11 108.5(5)
O21 S11 N11 108.4(5)
O11 S11 C11 111.9(5)
O21 S11 C11 110.5(5)
N11 S11 C11 94.9(5)
C71 S21 Bi1 85.6(4)
C71 N11 S11 110.2(8)
C71 N11 Bi1 97.0(7)
S11 N11 Bi1 151.9(4)
C21 C11 C61 123.0(10)
C21 C11 S11 130.2(8)
C61 C11 S11 106.7(8)
C11 C21 C31 116.0(10)
C11 C21 H21 122.0
C31 C21 H21 122.0
C41 C31 C21 122.6(11)
C41 C31 H31 118.7
C21 C31 H31 118.7
C31 C41 C51 121.5(10)
C31 C41 H41 119.3
C51 C41 H41 119.3
C61 C51 C41 117.7(11)
C61 C51 H51 121.1
C41 C51 H51 121.1
C51 C61 C11 119.0(11)
C51 C61 C71 130.6(10)
C11 C61 C71 110.3(8)
N11 C71 C61 117.8(9)
N11 C71 S21 118.8(9)
C61 C71 S21 123.3(7)
O22 S12 O12 117.7(6)
O22 S12 N12 110.0(5)
O12 S12 N12 109.0(5)
O22 S12 C12 110.2(6)
O12 S12 C12 112.8(6)
N12 S12 C12 94.8(5)
C72 S22 Bi1 85.5(4)
C72 N12 S12 109.4(7)
C72 N12 Bi1 97.5(6)
S12 N12 Bi1 152.8(5)
C22 C12 C62 125.0(11)
C22 C12 S12 127.6(9)
C62 C12 S12 107.4(8)
C32 C22 C12 113.8(12)
C32 C22 H22 123.1
C12 C22 H22 123.1
C22 C32 C42 126.1(15)
C22 C32 H32 116.9
C42 C32 H32 116.9
C32 C42 C52 117.9(12)
C32 C42 H42 121.1
C52 C42 H42 121.1
C62 C52 C42 117.8(11)
C62 C52 H52 121.1
C42 C52 H52 121.1
C12 C62 C52 119.3(11)
C12 C62 C72 112.2(9)
C52 C62 C72 128.4(10)
N12 C72 C62 116.1(8)
N12 C72 S22 118.4(8)
C62 C72 S22 125.5(8)
O13 S13 O23 118.8(7)
O13 S13 N13 109.4(6)
O23 S13 N13 108.5(6)
O13 S13 C13 111.4(7)
O23 S13 C13 111.2(7)
N13 S13 C13 94.8(5)
C73 S23 Bi1 87.4(4)
C73 N13 S13 110.1(7)
C73 N13 Bi1 93.1(6)
S13 N13 Bi1 156.4(5)
C63 C13 C23 121.6(11)
C63 C13 S13 110.0(8)
C23 C13 S13 128.3(9)
C33 C23 C13 114.7(11)
C33 C23 H23 122.7
C13 C23 H23 122.7
C43 C33 C23 122.3(11)
C43 C33 H33 118.9
C23 C33 H33 118.9
C33 C43 C53 123.0(11)
C33 C43 H43 118.5
C53 C43 H43 118.5
C43 C53 C63 115.6(11)
C43 C53 H53 122.2
C63 C53 H53 122.2
C13 C63 C53 122.2(10)
C13 C63 C73 108.1(9)
C53 C63 C73 129.1(10)
N13 C73 C63 117.0(9)
N13 C73 S23 120.1(8)
C63 C73 S23 122.9(8)
C14 O14 H14 110.4
O14 C14 C24 113.4(12)
O14 C14 H14A 108.6
C24 C14 H14A 108.9
O14 C14 H14B 109.5
C24 C14 H14B 108.6
H14A C14 H14B 107.6
C14 C24 H24A 109.8
C14 C24 H24B 109.3
H24A C24 H24B 109.5
C14 C24 H24C 109.3
H24A C24 H24C 109.5
H24B C24 H24C 109.5
C15 O15 H15 108.6
O15 C15 C25 111(3)
O15 C15 H15A 112.4
C25 C15 H15A 104.0
O15 C15 H15B 109.8
C25 C15 H15B 111.2
H15A C15 H15B 109.0
C15 C25 H25A 112.4
C15 C25 H25B 111.5
H25A C25 H25B 109.5
C15 C25 H25C 104.3
H25A C25 H25C 109.5
H25B C25 H25C 109.5

loop_
_geom_bond_atom_site_label_1
_geom_bond_atom_site_label_2
_geom_bond_site_symmetry_2
_geom_bond_distance
Bi1 S23 . 2.613(3)
Bi1 N12 . 2.617(9)
Bi1 N11 . 2.661(9)
Bi1 S21 . 2.701(2)
Bi1 S22 . 2.715(3)
Bi1 N13 . 2.723(8)
Bi1 S21 2_676 3.364(3)
Bi1 O14 . 2.926(9)
S11 O11 . 1.417(9)
S11 O21 . 1.432(8)
S11 N11 . 1.685(10)
S11 C11 . 1.787(11)
S21 C71 . 1.731(11)
N11 C71 . 1.286(12)
C11 C21 . 1.366(17)
C11 C61 . 1.400(15)
C21 C31 . 1.373(16)
C21 H21 . 0.9300
C31 C41 . 1.337(17)
C31 H31 . 0.9300
C41 C51 . 1.398(17)
C41 H41 . 0.9300
C51 C61 . 1.365(13)
C51 H51 . 0.9300
C61 C71 . 1.467(15)
S12 O22 . 1.421(8)
S12 O12 . 1.432(8)
S12 N12 . 1.697(9)
S12 C12 . 1.787(12)
S22 C72 . 1.699(9)
N12 C72 . 1.331(13)
C12 C22 . 1.365(18)
C12 C62 . 1.368(14)
C22 C32 . 1.34(2)
C22 H22 . 0.9300
C32 C42 . 1.365(19)
C32 H32 . 0.9300
C42 C52 . 1.416(19)
C42 H42 . 0.9300
C52 C62 . 1.373(16)
C52 H52 . 0.9300
C62 C72 . 1.461(15)
S13 O13 . 1.423(12)
S13 O23 . 1.434(12)
S13 N13 . 1.664(9)
S13 C13 . 1.725(12)
S23 C73 . 1.740(10)
N13 C73 . 1.286(13)
C13 C63 . 1.368(15)
C13 C23 . 1.420(15)
C23 C33 . 1.379(17)
C23 H23 . 0.9300
C33 C43 . 1.360(18)
C33 H33 . 0.9300
C43 C53 . 1.371(16)
C43 H43 . 0.9300
C53 C63 . 1.374(15)
C53 H53 . 0.9300
C63 C73 . 1.482(14)
O14 C14 . 1.391(16)
O14 H14 . 0.8638
C14 C24 . 1.43(2)
C14 H14A . 0.9700
C14 H14B . 0.9700
C24 H24A . 0.9600
C24 H24B . 0.9600
C24 H24C . 0.9600
O15 C15 . 1.37(2)
O15 H15 . 0.8500
C15 C25 . 1.45(3)
C15 H15A . 0.9600
C15 H15B . 0.9600
C25 H25A . 0.9601
C25 H25B . 0.9601
C25 H25C . 0.9600

loop_
_geom_hbond_atom_site_label_D
_geom_hbond_atom_site_label_H
_geom_hbond_atom_site_label_A
_geom_hbond_site_symmetry_A
_geom_hbond_distance_DH
_geom_hbond_distance_HA
_geom_hbond_distance_DA
_geom_hbond_angle_DHA
O14 H14 O11 . 0.86 2.34 3.185(14) 166
C21 H21 O21 2_666 0.93 2.33 3.192(16) 153
C33 H33 O22 2_767 0.93 2.55 3.454(17) 165
C41 H41 O12 1_554 0.93 2.56 3.475(14) 166
